data_7709543
loop_
_publ_author_name
'Chen, Yating'
'Zhang, Shaonan'
'Wang, Zhen-Feng'
'Wei, Qingmin'
'Zhang, Shuhua'

_publ_section_title
;
 Discovery of thirteen cobalt (II) and copper (II) salicylaldehyde Schiff
 base complexes that induce apoptosis and autophagy in human lung
 adenocarcinoma A549/DDP cells and that can overcome cisplatin resistance
 in vitro and in vivo
;
_journal_name_full 'Dalton Transactions'
_journal_paper_doi 10.1039/D1DT03749H
_journal_year 2022
_chemical_formula_moiety '4(C23 H14.50 Br Cl0.50 Cu N6 O), C H4 O'
_chemical_formula_sum 'C93 H62 Br4 Cl2 Cu4 N24 O5'
_chemical_formula_weight 2240.37
_space_group_crystal_system triclinic
_space_group_IT_number 2
_space_group_name_Hall '-P 1'
_space_group_name_H-M_alt 'P -1'
_atom_sites_solution_hydrogens geom
_audit_creation_method SHELXL-2014
_audit_update_record
;
2021-12-07 deposited with the CCDC.	2022-02-15 downloaded from the CCDC.
;
_cell_angle_alpha 85.644(4)
_cell_angle_beta 71.862(7)
_cell_angle_gamma 72.048(6)
_cell_formula_units_Z 1
_cell_length_a 12.9230(11)
_cell_length_b 13.3034(7)
_cell_length_c 14.0758(8)
_cell_measurement_reflns_used 3217
_cell_measurement_temperature 298(2)
_cell_measurement_theta_max 24.6350
_cell_measurement_theta_min 3.6820
_cell_volume 2187.2(3)
_computing_structure_refinement 'SHELXL-2014 (Sheldrick, 2014)'
_diffrn_ambient_temperature 298(2)
_diffrn_detector_area_resol_mean 16.0233
_diffrn_measured_fraction_theta_full 0.971
_diffrn_measured_fraction_theta_max 0.995
_diffrn_measurement_device_type 'SuperNova, Single source at offset/far, Eos'
_diffrn_measurement_method '\w scans'
_diffrn_radiation_type MoK\a
_diffrn_radiation_wavelength 0.71073
_diffrn_reflns_av_R_equivalents 0.0557
_diffrn_reflns_av_unetI/netI 0.1255
_diffrn_reflns_Laue_measured_fraction_full 0.971
_diffrn_reflns_Laue_measured_fraction_max 0.995
_diffrn_reflns_limit_h_max 14
_diffrn_reflns_limit_h_min -15
_diffrn_reflns_limit_k_max 15
_diffrn_reflns_limit_k_min -15
_diffrn_reflns_limit_l_max 16
_diffrn_reflns_limit_l_min -14
_diffrn_reflns_number 15472
_diffrn_reflns_point_group_measured_fraction_full 0.971
_diffrn_reflns_point_group_measured_fraction_max 0.995
_diffrn_reflns_theta_full 25.242
_diffrn_reflns_theta_max 25.009
_diffrn_reflns_theta_min 3.366
_diffrn_source 'micro-focus sealed X-ray tube'
_exptl_absorpt_coefficient_mu 2.918
_exptl_absorpt_correction_T_max 1.00000
_exptl_absorpt_correction_T_min 0.83920
_exptl_absorpt_correction_type multi-scan
_exptl_absorpt_process_details
;
CrysAlisPro 1.171.39.46 (Rigaku Oxford Diffraction, 2018)
Empirical absorption correction using spherical harmonics,
 implemented in SCALE3 ABSPACK scaling algorithm.
;
_exptl_crystal_colour blue
_exptl_crystal_density_diffrn 1.701
_exptl_crystal_description block
_exptl_crystal_F_000 1118
_exptl_crystal_size_max 0.23
_exptl_crystal_size_mid 0.20
_exptl_crystal_size_min 0.14
_refine_diff_density_max 1.050
_refine_diff_density_min -0.744
_refine_diff_density_rms 0.113
_refine_ls_extinction_method none
_refine_ls_goodness_of_fit_ref 1.007
_refine_ls_hydrogen_treatment constr
_refine_ls_matrix_type full
_refine_ls_number_parameters 615
_refine_ls_number_reflns 7677
_refine_ls_number_restraints 15
_refine_ls_restrained_S_all 1.018
_refine_ls_R_factor_all 0.1271
_refine_ls_R_factor_gt 0.0633
_refine_ls_shift/su_max 0.000
_refine_ls_shift/su_mean 0.000
_refine_ls_structure_factor_coef Fsqd
_refine_ls_weighting_details 'w=1/[\s^2^(Fo^2^)+(0.0589P)^2^+1.2568P] where P=(Fo^2^+2Fc^2^)/3'
_refine_ls_weighting_scheme calc
_refine_ls_wR_factor_gt 0.1323
_refine_ls_wR_factor_ref 0.1783
_reflns_Friedel_coverage 0.000
_reflns_number_gt 4205
_reflns_number_total 7677
_reflns_threshold_expression 'I > 2\s(I)'
_cod_data_source_file d1dt03749h2.cif
_cod_data_source_block 1011s48-1
_cod_database_code 7709543
_shelx_space_group_comment
;
The symmetry employed for this shelxl refinement is uniquely defined
by the following loop, which should always be used as a source of
symmetry information in preference to the above space-group names.
They are only intended as comments.
;
_shelxl_version_number 2014-3

loop_
_space_group_symop_operation_xyz
'x, y, z'
'-x, -y, -z'

loop_
_atom_site_label
_atom_site_type_symbol
_atom_site_fract_x
_atom_site_fract_y
_atom_site_fract_z
_atom_site_U_iso_or_equiv
_atom_site_adp_type
_atom_site_occupancy
_atom_site_site_symmetry_order
_atom_site_calc_flag
_atom_site_refinement_flags_posn
_atom_site_refinement_flags_adp
_atom_site_refinement_flags_occupancy
_atom_site_disorder_assembly
_atom_site_disorder_group
Cu1 Cu 0.30404(7) 0.25618(6) 0.93927(7) 0.0414(3) Uani 1 1 d . . . . .
Br1 Br 0.10441(8) -0.14445(7) 1.27944(8) 0.0697(3) Uani 1 1 d . . . . .
O1 O 0.1725(4) 0.2400(4) 1.0427(4) 0.0476(13) Uani 1 1 d . . . . .
Cl1 Cl 0.3799(5) 0.4197(4) 0.7628(5) 0.110(3) Uani 0.500(7) 1 d D . P A 2
N1 N 0.5538(5) 0.3093(5) 0.6739(5) 0.0516(17) Uani 1 1 d . . . . .
C1 C 0.2278(7) -0.0329(6) 1.1293(6) 0.049(2) Uani 1 1 d . . . . .
H1 H 0.2852 -0.0974 1.1178 0.059 Uiso 1 1 calc R U . . .
O3 O 0.2053(17) 1.0253(13) 0.5200(15) 0.144(7) Uani 0.5 1 d D U P . .
H3B H 0.2723 0.9926 0.4928 0.216 Uiso 0.5 1 calc R U P . .
Cu2 Cu 0.67803(7) 0.68618(6) 0.43726(7) 0.0410(3) Uani 1 1 d . . . . .
Br2 Br 0.79915(8) 1.11664(7) 0.09625(7) 0.0640(3) Uani 1 1 d . . . . .
O2 O 0.7903(4) 0.7122(4) 0.3182(4) 0.0475(13) Uani 1 1 d . . . . .
Cl2 Cl 0.5917(4) 0.4871(4) 0.5668(4) 0.086(2) Uani 0.500(7) 1 d D . P A 2
N2 N 0.4302(5) 0.2497(5) 0.8143(5) 0.0426(15) Uani 1 1 d . . . . .
C2 C 0.1270(7) -0.0241(6) 1.2024(6) 0.051(2) Uani 1 1 d . . . . .
N3 N 0.4888(5) 0.0712(5) 0.8587(5) 0.0520(17) Uani 1 1 d . . . . .
C3 C 0.0414(7) 0.0712(6) 1.2207(6) 0.055(2) Uani 1 1 d . . . . .
H3A H -0.0274 0.0768 1.2704 0.067 Uiso 1 1 calc R U . . .
N4 N 0.3851(5) 0.1068(5) 0.9335(5) 0.0421(15) Uani 1 1 d . . . . .
C4 C 0.0577(7) 0.1569(6) 1.1660(6) 0.051(2) Uani 1 1 d . . . . .
H4 H -0.0013 0.2202 1.1789 0.062 Uiso 1 1 calc R U . . .
N5 N 0.3839(5) 0.3278(5) 1.0357(5) 0.0506(17) Uani 1 1 d . . . . .
C5 C 0.1604(6) 0.1536(6) 1.0906(6) 0.0416(18) Uani 1 1 d . . . . .
N6 N 0.2202(5) 0.4132(4) 0.9452(4) 0.0397(14) Uani 1 1 d . . . . .
C6 C 0.2460(6) 0.0541(5) 1.0712(6) 0.0415(18) Uani 1 1 d . . . . .
N7 N 0.4169(5) 0.5875(5) 0.6605(5) 0.0457(16) Uani 1 1 d . . . . .
C7 C 0.3535(6) 0.0360(6) 0.9930(6) 0.0459(19) Uani 1 1 d . . . . .
H7 H 0.4040 -0.0321 0.9849 0.055 Uiso 1 1 calc R U . . .
N8 N 0.5355(5) 0.6661(4) 0.5337(5) 0.0426(16) Uani 1 1 d . . . . .
C8 C 0.5076(6) 0.1490(6) 0.7982(6) 0.0453(19) Uani 1 1 d . . . . .
N9 N 0.4671(5) 0.8470(4) 0.5076(5) 0.0487(17) Uani 1 1 d . . . . .
C9 C 0.6089(6) 0.1302(7) 0.7173(6) 0.053(2) Uani 1 1 d . . . . .
H9 H 0.6608 0.0628 0.7050 0.064 Uiso 1 1 calc R U . . .
N10 N 0.5720(5) 0.8256(4) 0.4361(4) 0.0396(15) Uani 1 1 d . . . . .
C10 C 0.6295(7) 0.2089(7) 0.6592(6) 0.060(2) Uani 1 1 d . . . . .
H10 H 0.6973 0.1961 0.6068 0.071 Uiso 1 1 calc R U . . .
N11 N 0.7878(5) 0.5433(4) 0.4473(4) 0.0389(14) Uani 1 1 d . . . . .
C11 C 0.4550(7) 0.3241(6) 0.7519(6) 0.053(2) Uani 1 1 d D . . . .
H11 H 0.4019 0.3910 0.7615 0.063 Uiso 0.500(7) 1 calc R U P A 1
N12 N 0.7366(6) 0.7083(5) 0.5724(5) 0.0516(17) Uani 1 1 d . . . . .
C12 C 0.1429(6) 0.4544(6) 0.8977(6) 0.052(2) Uani 1 1 d . . . . .
H12 H 0.1292 0.4108 0.8575 0.062 Uiso 1 1 calc R U . . .
C13 C 0.0819(6) 0.5619(6) 0.9067(6) 0.050(2) Uani 1 1 d . . . . .
H13 H 0.0265 0.5886 0.8745 0.060 Uiso 1 1 calc R U . . .
C14 C 0.1035(7) 0.6271(6) 0.9626(6) 0.053(2) Uani 1 1 d . . . . .
H14 H 0.0619 0.6984 0.9696 0.063 Uiso 1 1 calc R U . . .
C15 C 0.1877(6) 0.5878(5) 1.0095(6) 0.0445(19) Uani 1 1 d . . . . .
C16 C 0.2440(6) 0.4777(5) 1.0004(6) 0.0407(18) Uani 1 1 d . . . . .
C17 C 0.3306(6) 0.4337(6) 1.0465(6) 0.047(2) Uani 1 1 d . . . . .
C18 C 0.4635(8) 0.2877(7) 1.0810(7) 0.069(3) Uani 1 1 d . . . . .
H18 H 0.5016 0.2157 1.0727 0.083 Uiso 1 1 calc R U . . .
C19 C 0.4933(8) 0.3461(8) 1.1398(8) 0.084(3) Uani 1 1 d . . . . .
H19 H 0.5481 0.3131 1.1712 0.101 Uiso 1 1 calc R U . . .
C20 C 0.4416(8) 0.4524(8) 1.1511(8) 0.081(3) Uani 1 1 d . . . . .
H20 H 0.4620 0.4929 1.1891 0.097 Uiso 1 1 calc R U . . .
C21 C 0.3574(7) 0.5000(6) 1.1048(6) 0.054(2) Uani 1 1 d . . . . .
C22 C 0.2967(7) 0.6095(6) 1.1145(7) 0.062(2) Uani 1 1 d . . . . .
H22 H 0.3129 0.6528 1.1533 0.075 Uiso 1 1 calc R U . . .
C23 C 0.2168(8) 0.6518(6) 1.0693(7) 0.061(2) Uani 1 1 d . . . . .
H23 H 0.1792 0.7240 1.0765 0.074 Uiso 1 1 calc R U . . .
C24 C 0.5155(6) 0.5814(5) 0.5851(6) 0.045(2) Uani 1 1 d D . . . .
H24 H 0.5708 0.5160 0.5687 0.055 Uiso 0.500(7) 1 calc R U P A 1
C25 C 0.3341(7) 0.6820(6) 0.6829(6) 0.052(2) Uani 1 1 d . . . . .
H25 H 0.2666 0.6861 0.7338 0.062 Uiso 1 1 calc R U . . .
C26 C 0.3472(6) 0.7680(6) 0.6339(6) 0.048(2) Uani 1 1 d . . . . .
H26 H 0.2894 0.8321 0.6490 0.057 Uiso 1 1 calc R U . . .
C27 C 0.4523(6) 0.7605(6) 0.5573(6) 0.0419(18) Uani 1 1 d . . . . .
C28 C 0.5912(6) 0.9014(6) 0.3794(6) 0.0446(19) Uani 1 1 d . . . . .
H28 H 0.5346 0.9663 0.3924 0.054 Uiso 1 1 calc R U . . .
C29 C 0.6926(6) 0.8958(5) 0.2974(5) 0.0387(17) Uani 1 1 d . . . . .
C30 C 0.6983(7) 0.9886(6) 0.2443(6) 0.048(2) Uani 1 1 d . . . . .
H30 H 0.6368 1.0498 0.2614 0.058 Uiso 1 1 calc R U . . .
C31 C 0.7946(7) 0.9891(6) 0.1670(6) 0.0453(19) Uani 1 1 d . . . . .
C32 C 0.8858(7) 0.8987(6) 0.1391(6) 0.055(2) Uani 1 1 d . . . . .
H32 H 0.9502 0.8998 0.0864 0.066 Uiso 1 1 calc R U . . .
C33 C 0.8810(6) 0.8076(6) 0.1895(6) 0.052(2) Uani 1 1 d . . . . .
H33 H 0.9423 0.7467 0.1686 0.062 Uiso 1 1 calc R U . . .
C34 C 0.7864(6) 0.8016(6) 0.2724(6) 0.0414(18) Uani 1 1 d . . . . .
C35 C 0.7064(8) 0.7897(8) 0.6352(8) 0.078(3) Uani 1 1 d . . . . .
H35 H 0.6604 0.8548 0.6218 0.093 Uiso 1 1 calc R U . . .
C36 C 0.7412(10) 0.7804(9) 0.7195(8) 0.089(3) Uani 1 1 d . . . . .
H36 H 0.7194 0.8390 0.7613 0.107 Uiso 1 1 calc R U . . .
C37 C 0.8066(9) 0.6871(9) 0.7415(7) 0.079(3) Uani 1 1 d . . . . .
H37 H 0.8305 0.6812 0.7982 0.095 Uiso 1 1 calc R U . . .
C38 C 0.8381(7) 0.6004(8) 0.6795(7) 0.058(2) Uani 1 1 d . . . . .
C39 C 0.9079(8) 0.4962(9) 0.6949(7) 0.071(3) Uani 1 1 d . . . . .
H39 H 0.9334 0.4853 0.7509 0.085 Uiso 1 1 calc R U . . .
C40 C 0.9371(8) 0.4151(8) 0.6319(8) 0.072(3) Uani 1 1 d . . . . .
H40 H 0.9846 0.3499 0.6431 0.086 Uiso 1 1 calc R U . . .
C41 C 0.8954(7) 0.4278(7) 0.5463(7) 0.056(2) Uani 1 1 d . . . . .
C42 C 0.9208(7) 0.3454(6) 0.4813(8) 0.065(3) Uani 1 1 d . . . . .
H42 H 0.9645 0.2784 0.4928 0.078 Uiso 1 1 calc R U . . .
C43 C 0.8820(7) 0.3621(6) 0.4002(7) 0.062(3) Uani 1 1 d . . . . .
H43 H 0.8996 0.3075 0.3548 0.075 Uiso 1 1 calc R U . . .
C44 C 0.8156(6) 0.4628(6) 0.3875(6) 0.051(2) Uani 1 1 d . . . . .
H44 H 0.7889 0.4739 0.3322 0.061 Uiso 1 1 calc R U . . .
C45 C 0.8281(6) 0.5269(6) 0.5272(6) 0.0423(18) Uani 1 1 d . . . . .
C46 C 0.8001(6) 0.6132(6) 0.5946(6) 0.0435(19) Uani 1 1 d . . . . .
C47 C 0.135(2) 0.957(2) 0.530(2) 0.169(12) Uani 0.5 1 d D U P . .
H47A H 0.0884 0.9583 0.5977 0.253 Uiso 0.5 1 calc R U P . .
H47B H 0.1832 0.8860 0.5101 0.253 Uiso 0.5 1 calc R U P . .
H47C H 0.0873 0.9809 0.4870 0.253 Uiso 0.5 1 calc R U P . .

loop_
_atom_site_aniso_label
_atom_site_aniso_U_11
_atom_site_aniso_U_22
_atom_site_aniso_U_33
_atom_site_aniso_U_23
_atom_site_aniso_U_13
_atom_site_aniso_U_12
Cu1 0.0487(6) 0.0325(5) 0.0411(6) 0.0018(4) -0.0155(4) -0.0078(4)
Br1 0.0822(7) 0.0575(6) 0.0728(7) 0.0181(5) -0.0210(5) -0.0323(5)
O1 0.048(3) 0.042(3) 0.046(3) 0.008(3) -0.011(3) -0.010(2)
Cl1 0.107(5) 0.077(4) 0.110(6) 0.019(4) 0.004(4) -0.018(3)
N1 0.041(4) 0.054(4) 0.053(5) -0.003(3) -0.009(3) -0.009(3)
C1 0.062(5) 0.038(4) 0.050(5) -0.003(4) -0.023(4) -0.013(4)
O3 0.185(11) 0.120(9) 0.140(11) 0.016(8) -0.052(8) -0.066(8)
Cu2 0.0434(6) 0.0394(5) 0.0406(6) 0.0035(4) -0.0141(4) -0.0123(4)
Br2 0.0875(7) 0.0566(6) 0.0521(6) 0.0132(4) -0.0164(5) -0.0353(5)
O2 0.043(3) 0.046(3) 0.046(3) 0.008(3) -0.007(2) -0.012(2)
Cl2 0.075(4) 0.080(4) 0.095(5) 0.010(3) -0.012(3) -0.028(3)
N2 0.050(4) 0.040(4) 0.036(4) 0.004(3) -0.012(3) -0.013(3)
C2 0.069(6) 0.050(5) 0.042(5) 0.005(4) -0.022(4) -0.023(4)
N3 0.051(4) 0.047(4) 0.043(4) 0.000(3) -0.005(3) -0.002(3)
C3 0.059(5) 0.058(6) 0.047(5) 0.012(4) -0.018(4) -0.015(4)
N4 0.044(4) 0.041(4) 0.037(4) 0.003(3) -0.013(3) -0.006(3)
C4 0.048(5) 0.044(5) 0.057(6) 0.009(4) -0.017(4) -0.007(4)
N5 0.057(4) 0.042(4) 0.054(5) -0.007(3) -0.031(4) 0.000(3)
C5 0.049(5) 0.040(4) 0.041(5) 0.001(4) -0.021(4) -0.013(4)
N6 0.051(4) 0.035(3) 0.032(4) 0.007(3) -0.014(3) -0.010(3)
C6 0.050(5) 0.038(4) 0.038(5) 0.005(4) -0.018(4) -0.011(4)
N7 0.039(4) 0.064(4) 0.032(4) -0.002(3) -0.004(3) -0.019(3)
C7 0.052(5) 0.031(4) 0.049(5) 0.003(4) -0.020(4) -0.001(3)
N8 0.046(4) 0.028(3) 0.055(4) 0.000(3) -0.014(3) -0.014(3)
C8 0.047(5) 0.045(5) 0.043(5) 0.005(4) -0.020(4) -0.006(4)
N9 0.044(4) 0.041(4) 0.053(4) 0.003(3) -0.003(3) -0.014(3)
C9 0.045(5) 0.056(5) 0.044(5) 0.004(4) -0.003(4) -0.008(4)
N10 0.041(4) 0.046(4) 0.028(3) -0.003(3) -0.003(3) -0.015(3)
C10 0.047(5) 0.077(6) 0.047(6) -0.007(5) -0.002(4) -0.018(5)
N11 0.038(3) 0.046(4) 0.030(4) 0.001(3) -0.008(3) -0.012(3)
C11 0.057(6) 0.064(6) 0.049(6) 0.000(5) -0.023(5) -0.027(5)
N12 0.071(5) 0.052(4) 0.043(4) 0.000(3) -0.026(4) -0.025(3)
C12 0.058(5) 0.059(5) 0.042(5) 0.009(4) -0.023(4) -0.017(4)
C13 0.038(4) 0.048(5) 0.055(6) 0.013(4) -0.017(4) -0.001(4)
C14 0.063(5) 0.033(4) 0.051(5) 0.009(4) -0.015(4) -0.002(4)
C15 0.052(5) 0.033(4) 0.037(5) 0.000(3) -0.004(4) -0.007(3)
C16 0.042(4) 0.030(4) 0.042(5) 0.003(3) -0.010(4) -0.002(3)
C17 0.054(5) 0.034(4) 0.050(5) -0.003(4) -0.016(4) -0.007(4)
C18 0.080(7) 0.050(5) 0.072(7) -0.013(5) -0.033(6) 0.003(5)
C19 0.094(8) 0.073(7) 0.097(9) -0.012(6) -0.065(7) 0.000(6)
C20 0.100(8) 0.070(7) 0.095(9) -0.012(6) -0.064(7) -0.019(6)
C21 0.074(6) 0.048(5) 0.044(5) 0.005(4) -0.027(5) -0.017(4)
C22 0.083(7) 0.042(5) 0.064(7) -0.013(5) -0.025(5) -0.015(4)
C23 0.083(7) 0.040(5) 0.057(6) -0.007(4) -0.021(5) -0.013(4)
C24 0.047(5) 0.045(5) 0.048(5) -0.004(4) -0.019(4) -0.013(4)
C25 0.049(5) 0.063(6) 0.038(5) -0.009(4) 0.002(4) -0.022(4)
C26 0.041(5) 0.049(5) 0.045(5) -0.004(4) -0.003(4) -0.012(4)
C27 0.041(4) 0.042(5) 0.043(5) 0.000(4) -0.013(4) -0.013(4)
C28 0.049(5) 0.042(5) 0.040(5) 0.004(4) -0.012(4) -0.013(4)
C29 0.046(4) 0.037(4) 0.030(4) 0.004(3) -0.005(3) -0.016(3)
C30 0.056(5) 0.045(5) 0.048(5) -0.002(4) -0.019(4) -0.017(4)
C31 0.059(5) 0.051(5) 0.035(5) 0.002(4) -0.015(4) -0.029(4)
C32 0.055(5) 0.055(5) 0.052(6) 0.001(4) -0.001(4) -0.028(4)
C33 0.046(5) 0.051(5) 0.052(5) -0.002(4) -0.005(4) -0.014(4)
C34 0.046(5) 0.038(4) 0.045(5) 0.001(4) -0.019(4) -0.012(3)
C35 0.098(8) 0.073(7) 0.078(8) -0.005(6) -0.041(6) -0.032(6)
C36 0.128(10) 0.080(8) 0.078(8) -0.021(7) -0.048(7) -0.036(7)
C37 0.092(8) 0.118(9) 0.048(6) -0.007(7) -0.027(6) -0.050(7)
C38 0.067(6) 0.081(7) 0.045(5) 0.021(5) -0.028(5) -0.041(5)
C39 0.080(7) 0.111(8) 0.045(6) 0.042(6) -0.036(5) -0.053(6)
C40 0.070(7) 0.071(7) 0.079(8) 0.020(6) -0.035(6) -0.020(5)
C41 0.049(5) 0.057(6) 0.065(6) 0.011(5) -0.015(4) -0.026(4)
C42 0.064(6) 0.043(5) 0.084(8) -0.001(5) -0.029(5) -0.004(4)
C43 0.057(6) 0.051(6) 0.075(7) -0.015(5) -0.014(5) -0.012(4)
C44 0.050(5) 0.045(5) 0.057(6) 0.000(4) -0.015(4) -0.016(4)
C45 0.040(4) 0.045(5) 0.042(5) 0.007(4) -0.008(4) -0.019(4)
C46 0.051(5) 0.052(5) 0.036(5) 0.018(4) -0.019(4) -0.025(4)
C47 0.151(14) 0.185(15) 0.141(15) -0.003(10) -0.046(10) -0.007(9)

loop_
_atom_type_symbol
_atom_type_description
_atom_type_scat_dispersion_real
_atom_type_scat_dispersion_imag
_atom_type_scat_source
C C 0.0033 0.0016 'International Tables Vol C Tables 4.2.6.8 and 6.1.1.4'
H H 0.0000 0.0000 'International Tables Vol C Tables 4.2.6.8 and 6.1.1.4'
Br Br -0.2901 2.4595 'International Tables Vol C Tables 4.2.6.8 and 6.1.1.4'
Cl Cl 0.1484 0.1585 'International Tables Vol C Tables 4.2.6.8 and 6.1.1.4'
Cu Cu 0.3201 1.2651 'International Tables Vol C Tables 4.2.6.8 and 6.1.1.4'
N N 0.0061 0.0033 'International Tables Vol C Tables 4.2.6.8 and 6.1.1.4'
O O 0.0106 0.0060 'International Tables Vol C Tables 4.2.6.8 and 6.1.1.4'

loop_
_geom_angle_atom_site_label_1
_geom_angle_atom_site_label_2
_geom_angle_atom_site_label_3
_geom_angle
_geom_angle_site_symmetry_1
_geom_angle_site_symmetry_3
_geom_angle_publ_flag
O1 Cu1 N4 93.1(2) . . ?
O1 Cu1 N2 166.0(2) . . ?
N4 Cu1 N2 80.3(3) . . ?
O1 Cu1 N6 87.3(2) . . ?
N4 Cu1 N6 179.5(2) . . ?
N2 Cu1 N6 99.4(2) . . ?
O1 Cu1 N5 99.2(2) . . ?
N4 Cu1 N5 103.3(2) . . ?
N2 Cu1 N5 94.3(2) . . ?
N6 Cu1 N5 76.4(2) . . ?
C5 O1 Cu1 127.6(4) . . ?
C10 N1 C11 116.9(7) . . ?
C2 C1 C6 120.7(7) . . ?
O2 Cu2 N10 92.5(2) . . ?
O2 Cu2 N8 163.7(2) . . ?
N10 Cu2 N8 79.8(2) . . ?
O2 Cu2 N11 89.5(2) . . ?
N10 Cu2 N11 176.4(2) . . ?
N8 Cu2 N11 99.0(2) . . ?
O2 Cu2 N12 106.8(2) . . ?
N10 Cu2 N12 99.8(2) . . ?
N8 Cu2 N12 88.8(2) . . ?
N11 Cu2 N12 76.8(2) . . ?
C34 O2 Cu2 126.9(4) . . ?
C11 N2 C8 117.9(6) . . ?
C11 N2 Cu1 131.3(5) . . ?
C8 N2 Cu1 110.6(5) . . ?
C1 C2 C3 120.3(8) . . ?
C1 C2 Br1 119.7(6) . . ?
C3 C2 Br1 120.0(6) . . ?
C8 N3 N4 110.3(6) . . ?
C4 C3 C2 119.9(8) . . ?
C7 N4 N3 115.9(6) . . ?
C7 N4 Cu1 126.6(5) . . ?
N3 N4 Cu1 117.5(5) . . ?
C3 C4 C5 122.6(7) . . ?
C18 N5 C17 117.3(7) . . ?
C18 N5 Cu1 134.4(5) . . ?
C17 N5 Cu1 108.2(5) . . ?
O1 C5 C4 119.8(6) . . ?
O1 C5 C6 123.8(7) . . ?
C4 C5 C6 116.4(7) . . ?
C12 N6 C16 119.3(6) . . ?
C12 N6 Cu1 122.4(5) . . ?
C16 N6 Cu1 118.4(5) . . ?
C1 C6 C5 119.9(7) . . ?
C1 C6 C7 116.7(6) . . ?
C5 C6 C7 123.4(7) . . ?
C25 N7 C24 119.2(6) . . ?
N4 C7 C6 125.1(7) . . ?
C24 N8 C27 117.8(6) . . ?
C24 N8 Cu2 131.2(5) . . ?
C27 N8 Cu2 110.4(4) . . ?
N3 C8 N2 121.0(7) . . ?
N3 C8 C9 119.6(7) . . ?
N2 C8 C9 119.4(7) . . ?
C27 N9 N10 111.5(6) . . ?
C10 C9 C8 119.5(8) . . ?
C28 N10 N9 116.4(6) . . ?
C28 N10 Cu2 126.9(5) . . ?
N9 N10 Cu2 116.6(5) . . ?
C9 C10 N1 122.0(7) . . ?
C44 N11 C45 117.3(7) . . ?
C44 N11 Cu2 124.8(6) . . ?
C45 N11 Cu2 117.6(5) . . ?
Cl1 C11 N2 119.1(7) . . ?
Cl1 C11 N1 116.6(7) . . ?
N2 C11 N1 124.3(7) . . ?
C35 N12 C46 118.4(8) . . ?
C35 N12 Cu2 132.1(6) . . ?
C46 N12 Cu2 108.7(5) . . ?
N6 C12 C13 121.5(7) . . ?
C14 C13 C12 119.9(7) . . ?
C13 C14 C15 120.3(7) . . ?
C14 C15 C16 117.3(7) . . ?
C14 C15 C23 123.8(7) . . ?
C16 C15 C23 118.9(8) . . ?
N6 C16 C15 121.7(7) . . ?
N6 C16 C17 118.8(6) . . ?
C15 C16 C17 119.5(7) . . ?
N5 C17 C16 118.2(6) . . ?
N5 C17 C21 121.9(7) . . ?
C16 C17 C21 119.8(7) . . ?
N5 C18 C19 124.3(8) . . ?
C20 C19 C18 119.4(9) . . ?
C19 C20 C21 119.2(8) . . ?
C20 C21 C22 123.3(8) . . ?
C20 C21 C17 117.8(7) . . ?
C22 C21 C17 118.9(8) . . ?
C23 C22 C21 121.5(8) . . ?
C22 C23 C15 121.3(7) . . ?
Cl2 C24 N8 121.6(7) . . ?
Cl2 C24 N7 116.0(7) . . ?
N8 C24 N7 122.4(6) . . ?
C26 C25 N7 121.5(7) . . ?
C25 C26 C27 118.4(7) . . ?
N9 C27 N8 120.3(6) . . ?
N9 C27 C26 119.1(6) . . ?
N8 C27 C26 120.6(7) . . ?
N10 C28 C29 125.9(7) . . ?
C30 C29 C34 120.5(7) . . ?
C30 C29 C28 117.4(6) . . ?
C34 C29 C28 122.1(7) . . ?
C31 C30 C29 120.1(7) . . ?
C30 C31 C32 121.0(7) . . ?
C30 C31 Br2 119.0(6) . . ?
C32 C31 Br2 120.0(6) . . ?
C33 C32 C31 119.5(7) . . ?
C32 C33 C34 122.9(7) . . ?
O2 C34 C33 118.9(6) . . ?
O2 C34 C29 125.1(7) . . ?
C33 C34 C29 115.9(7) . . ?
N12 C35 C36 122.0(10) . . ?
C37 C36 C35 120.4(9) . . ?
C36 C37 C38 119.5(10) . . ?
C37 C38 C46 118.3(9) . . ?
C37 C38 C39 124.8(9) . . ?
C46 C38 C39 116.9(8) . . ?
C40 C39 C38 122.5(9) . . ?
C39 C40 C41 120.4(9) . . ?
C42 C41 C45 118.1(9) . . ?
C42 C41 C40 122.2(9) . . ?
C45 C41 C40 119.7(8) . . ?
C43 C42 C41 120.0(8) . . ?
C42 C43 C44 117.8(8) . . ?
N11 C44 C43 124.7(8) . . ?
N11 C45 C41 122.0(7) . . ?
N11 C45 C46 119.1(7) . . ?
C41 C45 C46 118.8(7) . . ?
N12 C46 C38 121.4(7) . . ?
N12 C46 C45 117.0(7) . . ?
C38 C46 C45 121.6(8) . . ?

loop_
_geom_bond_atom_site_label_1
_geom_bond_atom_site_label_2
_geom_bond_distance
_geom_bond_site_symmetry_2
_geom_bond_publ_flag
Cu1 O1 1.921(5) . ?
Cu1 N4 1.934(6) . ?
Cu1 N2 1.977(6) . ?
Cu1 N6 2.029(6) . ?
Cu1 N5 2.344(6) . ?
Br1 C2 1.911(8) . ?
O1 C5 1.315(8) . ?
Cl1 C11 1.326(7) . ?
N1 C10 1.376(9) . ?
N1 C11 1.371(9) . ?
C1 C2 1.364(11) . ?
C1 C6 1.403(10) . ?
O3 C47 1.443(10) . ?
Cu2 O2 1.934(5) . ?
Cu2 N10 1.939(6) . ?
Cu2 N8 2.000(6) . ?
Cu2 N11 2.017(6) . ?
Cu2 N12 2.322(6) . ?
Br2 C31 1.909(8) . ?
O2 C34 1.303(8) . ?
Cl2 C24 1.319(7) . ?
N2 C11 1.320(9) . ?
N2 C8 1.387(9) . ?
C2 C3 1.380(10) . ?
N3 C8 1.323(9) . ?
N3 N4 1.391(8) . ?
C3 C4 1.361(10) . ?
N4 C7 1.287(9) . ?
C4 C5 1.408(10) . ?
N5 C18 1.329(10) . ?
N5 C17 1.361(8) . ?
C5 C6 1.419(9) . ?
N6 C12 1.330(9) . ?
N6 C16 1.360(8) . ?
C6 C7 1.443(10) . ?
N7 C25 1.358(9) . ?
N7 C24 1.365(9) . ?
N8 C24 1.341(9) . ?
N8 C27 1.361(8) . ?
C8 C9 1.409(10) . ?
N9 C27 1.335(8) . ?
N9 N10 1.374(7) . ?
C9 C10 1.320(10) . ?
N10 C28 1.275(8) . ?
N11 C44 1.303(8) . ?
N11 C45 1.356(9) . ?
N12 C35 1.333(10) . ?
N12 C46 1.353(9) . ?
C12 C13 1.397(10) . ?
C13 C14 1.356(10) . ?
C14 C15 1.392(11) . ?
C15 C16 1.415(9) . ?
C15 C23 1.442(10) . ?
C16 C17 1.417(10) . ?
C17 C21 1.430(10) . ?
C18 C19 1.384(11) . ?
C19 C20 1.363(11) . ?
C20 C21 1.401(11) . ?
C21 C22 1.420(10) . ?
C22 C23 1.336(11) . ?
C25 C26 1.320(10) . ?
C26 C27 1.428(10) . ?
C28 C29 1.437(9) . ?
C29 C30 1.403(9) . ?
C29 C34 1.424(9) . ?
C30 C31 1.376(10) . ?
C31 C32 1.378(10) . ?
C32 C33 1.366(10) . ?
C33 C34 1.422(10) . ?
C35 C36 1.379(13) . ?
C36 C37 1.345(13) . ?
C37 C38 1.379(12) . ?
C38 C46 1.408(11) . ?
C38 C39 1.445(12) . ?
C39 C40 1.334(12) . ?
C40 C41 1.444(12) . ?
C41 C42 1.374(11) . ?
C41 C45 1.397(10) . ?
C42 C43 1.362(12) . ?
C43 C44 1.384(10) . ?
C45 C46 1.430(10) . ?
